data_7055956
loop_
_publ_author_name
'Sama, Farasha'
'Ansari, Istikhar A.'
'Raizada, Mukul'
'Ahmad, Musheer'
'Nagaraja, C. M.'
'Shahid, M.'
'Kumar, Abhinav'
'Khan, Kulsum'
'Siddiqi, Zafar A.'

_publ_section_title
;
 Design, structures and study of non-covalent interactions of mono-, di-,
 and tetranuclear complexes of a bifurcated quadridentate tripod ligand,
 N-(aminopropyl)-diethanolamine
;
_journal_issue 5
_journal_name_full 'New J. Chem.'
_journal_page_first 1959
_journal_paper_doi 10.1039/C6NJ02562E
_journal_volume 41
_journal_year 2017
_chemical_formula_moiety 'C9 H18 N4 Ni O2 S2, 0.5(H2 O)'
_chemical_formula_sum 'C9 H19 N4 Ni O2.5 S2'
_chemical_formula_weight 346.10
_space_group_crystal_system monoclinic
_space_group_IT_number 14
_space_group_name_Hall '-P 2ybc'
_space_group_name_H-M_alt 'P 1 21/c 1'
_symmetry_Int_Tables_number 14
_symmetry_space_group_name_Hall '-P 2ybc'
_symmetry_space_group_name_H-M 'P 1 21/c 1'
_audit_creation_date 2016-12-28
_audit_creation_method
;
Olex2 1.2
(compiled 2016.11.30 svn.r3356 for OlexSys, GUI svn.r5269)
;
_audit_update_record
;
2017-01-16 deposited with the CCDC.
2017-01-17 downloaded from the CCDC.
;
_cell_angle_alpha 90
_cell_angle_beta 115.185(2)
_cell_angle_gamma 90
_cell_formula_units_Z 8
_cell_length_a 16.4800(12)
_cell_length_b 13.6513(10)
_cell_length_c 14.4161(10)
_cell_measurement_reflns_used 999
_cell_measurement_temperature 296(2)
_cell_measurement_theta_max 26.00
_cell_measurement_theta_min 2.25
_cell_volume 2934.9(4)
_computing_cell_refinement 'SAINT 6.45 ( Bruker, 2003)'
_computing_data_collection 'SMART 5.628 (Bruker, 2003)'
_computing_data_reduction 'SAINT 6.45 ( Bruker, 2003)'
_computing_molecular_graphics 'Olex2 (Dolomanov et al., 2009)'
_computing_publication_material 'Olex2 (Dolomanov et al., 2009)'
_computing_structure_refinement 'olex2.refine (Bourhis et al., 2015)'
_computing_structure_solution SIR-97
_diffrn_ambient_temperature 296(2)
_diffrn_measured_fraction_theta_full 0.9988
_diffrn_measured_fraction_theta_max 0.9988
_diffrn_measurement_device_type 'BRUKER SMART APEX'
_diffrn_measurement_method /w-scans
_diffrn_radiation_type 'Mo K\a'
_diffrn_radiation_wavelength 0.71073
_diffrn_reflns_av_R_equivalents 0.1957
_diffrn_reflns_av_unetI/netI 0.1646
_diffrn_reflns_limit_h_max 21
_diffrn_reflns_limit_h_min -22
_diffrn_reflns_limit_k_max 18
_diffrn_reflns_limit_k_min -18
_diffrn_reflns_limit_l_max 19
_diffrn_reflns_limit_l_min -19
_diffrn_reflns_number 65160
_diffrn_reflns_theta_full 24.9986
_diffrn_reflns_theta_max 25.00
_diffrn_reflns_theta_min 2.83
_exptl_absorpt_coefficient_mu 1.610
_exptl_absorpt_correction_type multi-scan
_exptl_absorpt_process_details Sadabs
_exptl_crystal_colour Green
_exptl_crystal_density_diffrn 1.5664
_exptl_crystal_description Block
_exptl_crystal_F_000 1453.2225
_exptl_crystal_size_max 0.28
_exptl_crystal_size_mid 0.21
_exptl_crystal_size_min 0.16
_exptl_transmission_factor_max 0.773
_exptl_transmission_factor_min 0.673
_refine_diff_density_max 1.0357
_refine_diff_density_min -0.9375
_refine_diff_density_rms 0.2413
_refine_ls_d_res_high 0.8409
_refine_ls_d_res_low 7.2074
_refine_ls_goodness_of_fit_ref 1.0759
_refine_ls_hydrogen_treatment mixed
_refine_ls_matrix_type full
_refine_ls_number_constraints 50
_refine_ls_number_parameters 355
_refine_ls_number_reflns 5166
_refine_ls_number_restraints 0
_refine_ls_restrained_S_all 1.0759
_refine_ls_R_factor_all 0.1126
_refine_ls_R_factor_gt 0.0545
_refine_ls_shift/su_max 0.0001
_refine_ls_shift/su_mean 0.0000
_refine_ls_structure_factor_coef Fsqd
_refine_ls_weighting_details 'w=1/[\s^2^(Fo^2^)+(0.0428P)^2^+1.0953P] where P=(Fo^2^+2Fc^2^)/3'
_refine_ls_weighting_scheme calc
_refine_ls_wR_factor_gt 0.0902
_refine_ls_wR_factor_ref 0.1081
_reflns_Friedel_coverage 0.0
_reflns_limit_h_max 17
_reflns_limit_h_min -19
_reflns_limit_k_max 16
_reflns_limit_k_min 0
_reflns_limit_l_max 17
_reflns_limit_l_min 0
_reflns_number_gt 3288
_reflns_number_total 5166
_reflns_threshold_expression I>=2u(I)
_cod_data_source_file c6nj02562e2.cif
_cod_data_source_block complex1
_cod_depositor_comments
;
The following automatic conversions were performed:

'_exptl_absorpt_correction_type' value 'Multi-Scan' changed to
'multi-scan' according to
/usr/data/users/saulius/crontab/automatic-downloads/rss-feeds/RSC/lib/dictionaries/cif_core.dic
dictionary named 'cif_core.dic' version 2.4.2 from 2011-04-26.

Automatic conversion script
Id: cif_fix_values 4268 2015-11-12 08:31:59Z antanas 

 Adding full bibliography for 7055955--7055959.cif.
;
_cod_database_code 7055956
_olex2_refinement_description
;
1. Fixed Uiso
 At 1.2 times of:
  All C(H,H) groups, All N(H,H) groups
 At 1.5 times of:
  All S(H,H) groups
2.a Secondary CH2 refined with riding coordinates:
 C3(H3a,H3b), C4(H4a,H4b), C5(H5a,H5b), C6(H6a,H6b), C7(H7a,H7b), C8(H8a,H8b),
 C9(H9a,H9b), C12(H12a,H12b), C13(H13a,H13b), C14(H14a,H14b), C15(H15a,H15b),
 C16(H16a,H16b), C17(H17a,H17b), C18(H18a,H18b), N2(H2a,H2b), N6(H6c,H6d)
;
_olex2_submission_special_instructions 'No special instructions were received'

loop_
_space_group_symop_id
_space_group_symop_operation_xyz
1 x,y,z
2 -x,y+1/2,-z+1/2
3 -x,-y,-z
4 x,-y-1/2,z-1/2

loop_
_atom_site_label
_atom_site_type_symbol
_atom_site_fract_x
_atom_site_fract_y
_atom_site_fract_z
_atom_site_U_iso_or_equiv
_atom_site_adp_type
_atom_site_occupancy
_atom_site_refinement_flags_posn
C1 C 0.4113(3) 0.1287(4) 0.4222(4) 0.0293(12) Uani 1.000000 .
C2 C 0.3672(3) 0.4490(3) 0.3660(4) 0.0289(12) Uani 1.000000 .
C3 C 0.4390(4) 0.1248(3) 0.1632(4) 0.0474(15) Uani 1.000000 .
H3a H 0.4260(4) 0.0807(3) 0.2079(4) 0.0568(18) Uiso 1.000000 R
H3b H 0.4525(4) 0.0853(3) 0.1156(4) 0.0568(18) Uiso 1.000000 R
C4 C 0.3579(4) 0.1862(4) 0.1044(4) 0.0525(16) Uani 1.000000 .
H4a H 0.3639(4) 0.2181(4) 0.0475(4) 0.0630(19) Uiso 1.000000 R
H4b H 0.3047(4) 0.1454(4) 0.0772(4) 0.0630(19) Uiso 1.000000 R
C5 C 0.5886(4) 0.1217(4) 0.3000(4) 0.0429(14) Uani 1.000000 .
H5a H 0.6093(4) 0.0773(4) 0.2621(4) 0.0515(17) Uiso 1.000000 R
H5b H 0.5612(4) 0.0824(4) 0.3350(4) 0.0515(17) Uiso 1.000000 R
C6 C 0.6683(3) 0.1727(4) 0.3789(4) 0.0469(15) Uani 1.000000 .
H6a H 0.7143(3) 0.1241(4) 0.4129(4) 0.0563(18) Uiso 1.000000 R
H6b H 0.6915(3) 0.2174(4) 0.3438(4) 0.0563(18) Uiso 1.000000 R
C7 C 0.6537(3) 0.2292(4) 0.4594(4) 0.0443(14) Uani 1.000000 .
H7a H 0.6291(3) 0.1858(4) 0.4941(4) 0.0532(17) Uiso 1.000000 R
H7b H 0.7111(3) 0.2528(4) 0.5098(4) 0.0532(17) Uiso 1.000000 R
C8 C 0.5523(4) 0.2368(3) 0.1578(4) 0.0412(14) Uani 1.000000 .
H8a H 0.5065(4) 0.2337(3) 0.0879(4) 0.0495(17) Uiso 1.000000 R
H8b H 0.6051(4) 0.2032(3) 0.1604(4) 0.0495(17) Uiso 1.000000 R
C9 C 0.5755(3) 0.3433(4) 0.1881(4) 0.0414(14) Uani 1.000000 .
H9a H 0.6326(3) 0.3470(4) 0.2478(4) 0.0497(17) Uiso 1.000000 R
H9b H 0.5810(3) 0.3783(4) 0.1325(4) 0.0497(17) Uiso 1.000000 R
C10 C 0.1467(3) 0.1484(4) 0.5109(4) 0.0331(13) Uani 1.000000 .
C11 C 0.1334(4) 0.4860(4) 0.5036(4) 0.0369(14) Uani 1.000000 .
C12 C -0.0673(4) 0.1470(4) 0.2656(4) 0.0512(16) Uani 1.000000 .
H12a H -0.0296(4) 0.1049(4) 0.3215(4) 0.0614(19) Uiso 1.000000 R
H12b H -0.1069(4) 0.1056(4) 0.2102(4) 0.0614(19) Uiso 1.000000 R
C13 C -0.1223(4) 0.2106(4) 0.3012(5) 0.0600(18) Uani 1.000000 .
H13a H -0.1691(4) 0.2429(4) 0.2432(5) 0.072(2) Uiso 1.000000 R
H13b H -0.1503(4) 0.1713(4) 0.3356(5) 0.072(2) Uiso 1.000000 R
C14 C -0.0666(4) 0.2529(4) 0.1307(4) 0.0593(17) Uani 1.000000 .
H14a H -0.1288(4) 0.2502(4) 0.1199(4) 0.071(2) Uiso 1.000000 R
H14b H -0.0614(4) 0.2164(4) 0.0757(4) 0.071(2) Uiso 1.000000 R
C15 C -0.0412(4) 0.3581(4) 0.1254(4) 0.0545(16) Uani 1.000000 .
H15a H 0.0128(4) 0.3608(4) 0.1143(4) 0.065(2) Uiso 1.000000 R
H15b H -0.0889(4) 0.3907(4) 0.0683(4) 0.065(2) Uiso 1.000000 R
C16 C 0.0568(4) 0.1374(4) 0.2198(4) 0.0464(15) Uani 1.000000 .
H16a H 0.0253(4) 0.0919(4) 0.1644(4) 0.0557(18) Uiso 1.000000 R
H16b H 0.0847(4) 0.0996(4) 0.2825(4) 0.0557(18) Uiso 1.000000 R
C17 C 0.1300(4) 0.1872(4) 0.1993(4) 0.0507(16) Uani 1.000000 .
H17a H 0.1617(4) 0.1376(4) 0.1795(4) 0.0608(19) Uiso 1.000000 R
H17b H 0.1021(4) 0.2314(4) 0.1417(4) 0.0608(19) Uiso 1.000000 R
C18 C 0.1972(3) 0.2441(4) 0.2880(4) 0.0466(15) Uani 1.000000 .
H18a H 0.2206(3) 0.2026(4) 0.3483(4) 0.0560(18) Uiso 1.000000 R
H18b H 0.2469(3) 0.2628(4) 0.2725(4) 0.0560(18) Uiso 1.000000 R
N1 N 0.4109(3) 0.3944(3) 0.3458(3) 0.0403(11) Uani 1.000000 .
N4 N 0.4391(3) 0.1821(3) 0.3813(3) 0.0380(11) Uani 1.000000 .
N3 N 0.5194(3) 0.1858(3) 0.2264(3) 0.0299(10) Uani 1.000000 .
O2 O 0.3505(2) 0.2575(3) 0.1720(3) 0.0467(11) Uani 1.000000 .
N5 N 0.1169(3) 0.2111(3) 0.4528(3) 0.0445(12) Uani 1.000000 .
N8 N 0.0898(3) 0.4274(3) 0.4456(3) 0.0475(12) Uani 1.000000 .
N7 N -0.0101(3) 0.2052(3) 0.2297(3) 0.0366(11) Uani 1.000000 .
O4 O -0.0639(2) 0.2821(3) 0.3706(3) 0.0505(11) Uani 1.000000 .
O1 O 0.5076(3) 0.3881(3) 0.2105(3) 0.0356(10) Uani 1.000000 .
N2 N 0.5938(2) 0.3119(3) 0.4182(3) 0.0331(10) Uani 1.000000 .
H2a H 0.5852(2) 0.3392(3) 0.4701(3) 0.0397(12) Uiso 1.000000 R
H2b H 0.6224(2) 0.3565(3) 0.3969(3) 0.0397(12) Uiso 1.000000 R
O3 O -0.0263(3) 0.4071(2) 0.2195(3) 0.0440(10) Uani 1.000000 .
N6 N 0.1579(3) 0.3324(3) 0.3102(3) 0.0379(11) Uani 1.000000 .
H6c H 0.2011(3) 0.3635(3) 0.3633(3) 0.0454(13) Uiso 1.000000 R
H6d H 0.1409(3) 0.3724(3) 0.2556(3) 0.0454(13) Uiso 1.000000 R
O5 O -0.1991(3) 0.4391(4) 0.1889(5) 0.0732(14) Uani 1.000000 .
Ni1 Ni 0.47004(4) 0.28764(4) 0.29990(4) 0.02370(18) Uani 1.000000 .
Ni2 Ni 0.05033(4) 0.31266(4) 0.34399(4) 0.02811(19) Uani 1.000000 .
S1 S 0.30676(10) 0.52579(10) 0.39393(13) 0.0510(4) Uani 1.000000 .
S2 S 0.37090(10) 0.05554(10) 0.48213(10) 0.0476(4) Uani 1.000000 .
S3 S 0.19160(11) 0.06183(10) 0.59507(12) 0.0542(4) Uani 1.000000 .
S4 S 0.19677(10) 0.56772(10) 0.58471(11) 0.0473(4) Uani 1.000000 .
H2 H 0.319(4) 0.301(4) 0.152(5) 0.0709(6) Uiso 1.000000 R
H4 H -0.095(4) 0.329(4) 0.384(4) 0.0709(6) Uiso 1.000000 R
H1 H 0.470(4) 0.399(5) 0.165(5) 0.08(3) Uiso 1.000000 .
H5c H -0.222(6) 0.466(6) 0.126(7) 0.14(4) Uiso 1.000000 .
H5d H -0.238(9) 0.472(10) 0.214(11) 0.34(8) Uiso 1.000000 .
H3 H -0.082(4) 0.418(5) 0.205(5) 0.10(3) Uiso 1.000000 .

loop_
_atom_site_aniso_label
_atom_site_aniso_U_11
_atom_site_aniso_U_22
_atom_site_aniso_U_33
_atom_site_aniso_U_12
_atom_site_aniso_U_13
_atom_site_aniso_U_23
C1 0.025(3) 0.035(3) 0.027(3) -0.002(2) 0.010(3) -0.005(2)
C2 0.035(3) 0.023(3) 0.030(3) -0.006(2) 0.016(3) -0.002(2)
C3 0.076(4) 0.025(3) 0.044(4) -0.010(3) 0.028(3) -0.011(3)
C4 0.057(4) 0.044(4) 0.040(4) -0.015(3) 0.005(3) -0.003(3)
C5 0.055(4) 0.036(3) 0.044(4) 0.018(3) 0.028(3) 0.009(3)
C6 0.043(4) 0.046(3) 0.047(4) 0.022(3) 0.015(3) 0.015(3)
C7 0.039(3) 0.045(3) 0.038(3) 0.003(3) 0.005(3) -0.000(3)
C8 0.055(4) 0.042(3) 0.036(3) 0.015(3) 0.029(3) 0.007(3)
C9 0.042(3) 0.047(3) 0.044(4) 0.002(3) 0.027(3) 0.011(3)
C10 0.030(3) 0.039(3) 0.027(3) 0.000(3) 0.008(3) -0.007(3)
C11 0.052(4) 0.033(3) 0.032(3) 0.011(3) 0.024(3) 0.003(3)
C12 0.044(4) 0.041(3) 0.071(4) -0.009(3) 0.027(4) -0.011(3)
C13 0.048(4) 0.051(4) 0.094(5) -0.010(3) 0.042(4) -0.009(4)
C14 0.055(4) 0.064(4) 0.037(4) 0.000(3) -0.002(3) -0.018(3)
C15 0.060(4) 0.054(4) 0.037(4) 0.013(3) 0.009(3) 0.006(3)
C16 0.065(4) 0.031(3) 0.055(4) -0.004(3) 0.036(4) -0.017(3)
C17 0.074(4) 0.034(3) 0.066(4) 0.006(3) 0.051(4) -0.002(3)
C18 0.038(3) 0.045(3) 0.066(4) 0.004(3) 0.030(3) 0.001(3)
N1 0.046(3) 0.039(3) 0.042(3) 0.003(2) 0.024(2) -0.003(2)
N4 0.039(3) 0.042(3) 0.036(3) -0.003(2) 0.020(2) 0.006(2)
N3 0.042(3) 0.024(2) 0.031(2) 0.007(2) 0.023(2) 0.0074(19)
O2 0.035(2) 0.053(3) 0.043(2) 0.0055(19) 0.007(2) 0.002(2)
N5 0.051(3) 0.044(3) 0.039(3) 0.010(2) 0.018(2) 0.007(2)
N8 0.056(3) 0.041(3) 0.043(3) 0.004(2) 0.018(3) -0.007(2)
N7 0.034(3) 0.034(2) 0.038(3) -0.009(2) 0.012(2) -0.007(2)
O4 0.046(2) 0.049(2) 0.069(3) 0.003(2) 0.036(2) -0.009(2)
O1 0.048(3) 0.026(2) 0.037(3) 0.0047(19) 0.021(2) 0.0065(18)
N2 0.033(2) 0.036(2) 0.031(2) -0.002(2) 0.014(2) -0.005(2)
O3 0.047(3) 0.034(2) 0.041(2) 0.012(2) 0.010(2) 0.0041(18)
N6 0.033(3) 0.036(3) 0.041(3) -0.007(2) 0.013(2) -0.007(2)
O5 0.056(3) 0.081(3) 0.074(4) 0.018(3) 0.019(3) 0.007(3)
Ni1 0.0266(4) 0.0225(3) 0.0238(3) 0.0024(3) 0.0125(3) 0.0007(3)
Ni2 0.0296(4) 0.0252(4) 0.0272(4) 0.0015(3) 0.0098(3) -0.0027(3)
S1 0.0449(10) 0.0428(9) 0.0765(12) -0.0062(7) 0.0365(9) -0.0269(8)
S2 0.0579(10) 0.0511(9) 0.0334(8) -0.0251(8) 0.0191(8) 0.0019(7)
S3 0.0677(11) 0.0431(9) 0.0470(10) 0.0180(8) 0.0199(9) 0.0133(7)
S4 0.0452(9) 0.0481(9) 0.0475(9) -0.0064(7) 0.0186(8) -0.0181(7)

loop_
_atom_type_symbol
_atom_type_scat_dispersion_real
_atom_type_scat_dispersion_imag
_atom_type_scat_Cromer_Mann_a1
_atom_type_scat_Cromer_Mann_a2
_atom_type_scat_Cromer_Mann_a3
_atom_type_scat_Cromer_Mann_a4
_atom_type_scat_Cromer_Mann_b1
_atom_type_scat_Cromer_Mann_b2
_atom_type_scat_Cromer_Mann_b3
_atom_type_scat_Cromer_Mann_b4
_atom_type_scat_Cromer_Mann_c
_atom_type_scat_source
_atom_type_scat_dispersion_source
Ni 0.35663 1.12491 12.83760 7.29200 4.44380 2.38000 3.87850 0.25650 12.17630 66.34210 1.03410005569 'International Tables Volume C Table 6.1.1.4 (pp. 500-502)' 'Henke, Gullikson and Davis, At. Data and Nucl. Data Tables, 1993, 54, 2'
C 0.00347 0.00161 2.31000 1.02000 1.58860 0.86500 20.84390 10.20750 0.56870 51.65120 0.215599998832 'International Tables Volume C Table 6.1.1.4 (pp. 500-502)' 'Henke, Gullikson and Davis, At. Data and Nucl. Data Tables, 1993, 54, 2'
H 0.00000 0.00000 0.49300 0.32291 0.14019 0.04081 10.51090 26.12570 3.14236 57.79970 0.0030380000826 'International Tables Volume C Table 6.1.1.4 (pp. 500-502)' 'Henke, Gullikson and Davis, At. Data and Nucl. Data Tables, 1993, 54, 2'
O 0.01158 0.00611 3.04850 2.28680 1.54630 0.86700 13.27710 5.70110 0.32390 32.90890 0.250800013542 'International Tables Volume C Table 6.1.1.4 (pp. 500-502)' 'Henke, Gullikson and Davis, At. Data and Nucl. Data Tables, 1993, 54, 2'
N 0.00653 0.00323 12.21260 3.13220 2.01250 1.16630 0.00570 9.89330 28.99750 0.58260 -11.5290002823 'International Tables Volume C Table 6.1.1.4 (pp. 500-502)' 'Henke, Gullikson and Davis, At. Data and Nucl. Data Tables, 1993, 54, 2'
S 0.12424 0.12443 6.90530 5.20340 1.43790 1.58630 1.46790 22.21510 0.25360 56.17200 0.866900026798 'International Tables Volume C Table 6.1.1.4 (pp. 500-502)' 'Henke, Gullikson and Davis, At. Data and Nucl. Data Tables, 1993, 54, 2'

loop_
_geom_angle_atom_site_label_1
_geom_angle_atom_site_label_2
_geom_angle_atom_site_label_3
_geom_angle
S2 C1 N4 178.2(5)
S1 C2 N1 179.6(4)
H3b C3 H3a 107.9
C4 C3 H3a 109.2(3)
C4 C3 H3b 109.2(3)
N3 C3 H3a 109.2(2)
N3 C3 H3b 109.2(2)
N3 C3 C4 112.2(4)
H4a C4 C3 110.1(3)
H4b C4 C3 110.1(3)
H4b C4 H4a 108.4
O2 C4 C3 108.2(4)
O2 C4 H4a 110.1(3)
O2 C4 H4b 110.1(3)
H5b C5 H5a 107.4
C6 C5 H5a 108.4(3)
C6 C5 H5b 108.4(3)
N3 C5 H5a 108.4(2)
N3 C5 H5b 108.4(2)
N3 C5 C6 115.6(4)
H6a C6 C5 108.1(3)
H6b C6 C5 108.1(3)
H6b C6 H6a 107.3
C7 C6 C5 116.9(4)
C7 C6 H6a 108.1(3)
C7 C6 H6b 108.1(3)
H7a C7 C6 109.0(3)
H7b C7 C6 109.0(3)
H7b C7 H7a 107.8
N2 C7 C6 112.9(4)
N2 C7 H7a 109.0(3)
N2 C7 H7b 109.0(2)
H8b C8 H8a 107.9
C9 C8 H8a 109.2(3)
C9 C8 H8b 109.2(3)
N3 C8 H8a 109.2(3)
N3 C8 H8b 109.2(2)
N3 C8 C9 112.1(4)
H9a C9 C8 109.6(3)
H9b C9 C8 109.6(3)
H9b C9 H9a 108.1
O1 C9 C8 110.4(4)
O1 C9 H9a 109.6(3)
O1 C9 H9b 109.6(3)
S3 C10 N5 178.2(5)
S4 C11 N8 178.6(5)
H12b C12 H12a 107.9
C13 C12 H12a 109.2(3)
C13 C12 H12b 109.2(3)
N7 C12 H12a 109.2(3)
N7 C12 H12b 109.2(3)
N7 C12 C13 112.2(4)
H13a C13 C12 110.1(3)
H13b C13 C12 110.1(3)
H13b C13 H13a 108.4
O4 C13 C12 108.0(4)
O4 C13 H13a 110.1(3)
O4 C13 H13b 110.1(3)
H14b C14 H14a 107.8
C15 C14 H14a 108.9(3)
C15 C14 H14b 108.9(3)
N7 C14 H14a 108.9(3)
N7 C14 H14b 108.9(3)
N7 C14 C15 113.2(4)
H15a C15 C14 109.8(3)
H15b C15 C14 109.8(3)
H15b C15 H15a 108.2
O3 C15 C14 109.5(4)
O3 C15 H15a 109.8(3)
O3 C15 H15b 109.8(3)
H16b C16 H16a 107.5
C17 C16 H16a 108.5(3)
C17 C16 H16b 108.5(3)
N7 C16 H16a 108.5(3)
N7 C16 H16b 108.5(3)
N7 C16 C17 114.9(4)
H17a C17 C16 108.5(3)
H17b C17 C16 108.5(3)
H17b C17 H17a 107.5
C18 C17 C16 115.1(4)
C18 C17 H17a 108.5(3)
C18 C17 H17b 108.5(3)
H18a C18 C17 109.2(3)
H18b C18 C17 109.2(3)
H18b C18 H18a 107.9
N6 C18 C17 112.1(4)
N6 C18 H18a 109.2(3)
N6 C18 H18b 109.2(3)
Ni1 N1 C2 171.5(4)
Ni1 N4 C1 171.3(4)
C5 N3 C3 108.8(4)
C8 N3 C3 109.5(4)
C8 N3 C5 111.6(4)
Ni1 N3 C3 103.9(3)
Ni1 N3 C5 112.1(3)
Ni1 N3 C8 110.7(3)
Ni1 O2 C4 114.6(3)
H2 O2 C4 121(5)
H2 O2 Ni1 115(5)
Ni2 N5 C10 173.2(4)
Ni2 N8 C11 162.3(4)
C14 N7 C12 109.8(4)
C16 N7 C12 107.9(4)
C16 N7 C14 111.5(4)
Ni2 N7 C12 104.9(3)
Ni2 N7 C14 109.9(3)
Ni2 N7 C16 112.5(3)
Ni2 O4 C13 113.1(3)
H4 O4 C13 111(4)
H4 O4 Ni2 123(4)
Ni1 O1 C9 108.4(3)
H1 O1 C9 110(6)
H1 O1 Ni1 110(6)
H2a N2 C7 107.7(3)
H2b N2 C7 107.7(3)
H2b N2 H2a 107.1
Ni1 N2 C7 118.5(3)
Ni1 N2 H2a 107.68(10)
Ni1 N2 H2b 107.68(11)
Ni2 O3 C15 108.4(3)
H3 O3 C15 97(5)
H3 O3 Ni2 120(5)
H6c N6 C18 108.1(3)
H6d N6 C18 108.1(3)
H6d N6 H6c 107.3
Ni2 N6 C18 116.8(3)
Ni2 N6 H6c 108.08(11)
Ni2 N6 H6d 108.08(11)
H5d O5 H5c 97(9)
N4 Ni1 N1 92.70(16)
N3 Ni1 N1 170.15(15)
N3 Ni1 N4 93.86(15)
O2 Ni1 N1 91.46(16)
O2 Ni1 N4 89.77(15)
O2 Ni1 N3 81.23(15)
O1 Ni1 N1 92.22(15)
O1 Ni1 N4 175.08(15)
O1 Ni1 N3 81.25(14)
O1 Ni1 O2 90.03(16)
N2 Ni1 N1 93.41(15)
N2 Ni1 N4 92.23(16)
N2 Ni1 N3 93.67(15)
N2 Ni1 O2 174.65(15)
N2 Ni1 O1 87.56(16)
N8 Ni2 N5 93.86(17)
N7 Ni2 N5 92.77(16)
N7 Ni2 N8 171.07(17)
O4 Ni2 N5 87.43(16)
O4 Ni2 N8 93.32(16)
O4 Ni2 N7 81.00(15)
O3 Ni2 N5 174.10(16)
O3 Ni2 N8 91.91(15)
O3 Ni2 N7 81.36(15)
O3 Ni2 O4 90.99(16)
N6 Ni2 N5 92.05(17)
N6 Ni2 N8 91.47(16)
N6 Ni2 N7 94.27(15)
N6 Ni2 O4 175.20(15)
N6 Ni2 O3 89.04(16)

loop_
_geom_bond_atom_site_label_1
_geom_bond_atom_site_label_2
_geom_bond_distance
C1 N4 1.148(5)
C1 S2 1.636(5)
C2 N1 1.156(5)
C2 S1 1.611(5)
C3 H3a 0.9700
C3 H3b 0.9700
C3 C4 1.497(7)
C3 N3 1.501(6)
C4 H4a 0.9700
C4 H4b 0.9700
C4 O2 1.420(6)
C5 H5a 0.9700
C5 H5b 0.9700
C5 C6 1.494(7)
C5 N3 1.470(6)
C6 H6a 0.9700
C6 H6b 0.9700
C6 C7 1.495(7)
C7 H7a 0.9700
C7 H7b 0.9700
C7 N2 1.449(6)
C8 H8a 0.9700
C8 H8b 0.9700
C8 C9 1.520(6)
C8 N3 1.487(6)
C9 H9a 0.9700
C9 H9b 0.9700
C9 O1 1.427(6)
C10 N5 1.151(6)
C10 S3 1.629(6)
C11 N8 1.159(6)
C11 S4 1.631(6)
C12 H12a 0.9700
C12 H12b 0.9700
C12 C13 1.494(7)
C12 N7 1.484(6)
C13 H13a 0.9700
C13 H13b 0.9700
C13 O4 1.435(6)
C14 H14a 0.9700
C14 H14b 0.9700
C14 C15 1.507(7)
C14 N7 1.482(6)
C15 H15a 0.9700
C15 H15b 0.9700
C15 O3 1.438(6)
C16 H16a 0.9700
C16 H16b 0.9700
C16 C17 1.520(7)
C16 N7 1.491(6)
C17 H17a 0.9700
C17 H17b 0.9700
C17 C18 1.503(7)
C18 H18a 0.9700
C18 H18b 0.9700
C18 N6 1.467(6)
N1 Ni1 2.015(4)
N4 Ni1 2.055(4)
N3 Ni1 2.110(4)
O2 Ni1 2.088(4)
O2 H2 0.76(5)
N5 Ni2 2.031(4)
N8 Ni2 2.052(5)
N7 Ni2 2.113(4)
O4 Ni2 2.116(4)
O4 H4 0.89(5)
O1 Ni1 2.146(4)
O1 H1 0.70(6)
N2 H2a 0.9000
N2 H2b 0.9000
N2 Ni1 2.054(4)
O3 Ni2 2.132(4)
O3 H3 0.86(6)
N6 H6c 0.9000
N6 H6d 0.9000
N6 Ni2 2.046(4)
O5 H5c 0.90(9)
O5 H5d 0.97(13)
